data_4038010
loop_
_publ_author_name
'Duong, Adam'
'Levesque, Alexandre'
'Homand, Clara'
'Maris, Thierry'
'Wuest, James D.'

_publ_section_title
;
 Controlling Molecular Organization by Using Phenyl Embraces of Multiple
 Trityl Groups.
;
_journal_name_full 'The Journal of organic chemistry'
_journal_paper_doi 10.1021/acs.joc.9b02974
_journal_year 2020
_chemical_formula_moiety 'C104 H76 N4 Pd, 2(C9 H12), 2(B F4)'
_chemical_formula_sum 'C122 H100 B2 F8 N4 Pd'
_chemical_formula_weight 1902.07
_space_group_crystal_system triclinic
_space_group_IT_number 2
_space_group_name_Hall '-P 1'
_space_group_name_H-M_alt 'P -1'
_atom_sites_solution_hydrogens geom
_audit_creation_date 2015-11-24
_audit_creation_method
;
Olex2 1.2
(compiled 2015.09.30 svn.r3233 for OlexSys, GUI svn.r5103)
;
_cell_angle_alpha 89.035(2)
_cell_angle_beta 83.191(2)
_cell_angle_gamma 87.639(2)
_cell_formula_units_Z 1
_cell_length_a 8.8451(3)
_cell_length_b 14.3073(5)
_cell_length_c 19.3280(6)
_cell_measurement_reflns_used 9964
_cell_measurement_temperature 150
_cell_measurement_theta_max 67.28
_cell_measurement_theta_min 2.300
_cell_volume 2426.46(14)
_computing_cell_refinement 'SAINT v7.34A (Bruker, 200?)'
_computing_data_collection 'APEX2 v2.1-0 (Bruker AXS, 2006a)'
_computing_data_reduction 'SAINT v7.34A (Bruker, 200?)'
_computing_molecular_graphics 'Olex2 (Dolomanov et al., 2009)'
_computing_publication_material 'Olex2 (Dolomanov et al., 2009)'
_computing_structure_refinement 'XL (Sheldrick, 2008)'
_computing_structure_solution 'SIR97 (Altomare et al., 1997)'
_diffrn_ambient_temperature 150
_diffrn_detector_area_resol_mean 8.3
_diffrn_measured_fraction_theta_full 0.870
_diffrn_measured_fraction_theta_max 0.865
_diffrn_measurement_device_type 'Bruker Microstar'
_diffrn_measurement_method \w
_diffrn_radiation_monochromator 'Helios optics'
_diffrn_radiation_source 'Rotating Anode'
_diffrn_radiation_type CuK\a
_diffrn_radiation_wavelength 1.54178
_diffrn_reflns_av_R_equivalents 0.0560
_diffrn_reflns_av_unetI/netI 0.0411
_diffrn_reflns_Laue_measured_fraction_full 0.870
_diffrn_reflns_Laue_measured_fraction_max 0.865
_diffrn_reflns_limit_h_max 10
_diffrn_reflns_limit_h_min -9
_diffrn_reflns_limit_k_max 17
_diffrn_reflns_limit_k_min -17
_diffrn_reflns_limit_l_max 23
_diffrn_reflns_limit_l_min -23
_diffrn_reflns_number 39550
_diffrn_reflns_point_group_measured_fraction_full 0.870
_diffrn_reflns_point_group_measured_fraction_max 0.865
_diffrn_reflns_theta_full 67.679
_diffrn_reflns_theta_max 68.098
_diffrn_reflns_theta_min 2.302
_diffrn_source 'Bruker Microstar Rotating Anode Generator'
_exptl_absorpt_coefficient_mu 2.102
_exptl_absorpt_correction_T_max 0.6782
_exptl_absorpt_correction_T_min 0.5475
_exptl_absorpt_correction_type multi-scan
_exptl_absorpt_process_details
;
SADABS-2007/4 (Bruker,2007/4) was used for absorption correction.
wR2(int) was 0.0834 before and 0.0642 after correction.
The Ratio of minimum to maximum transmission is 0.8073.
The \l/2 correction factor is Not present.
;
_exptl_crystal_colour colorless
_exptl_crystal_density_diffrn 1.302
_exptl_crystal_density_method 'not measured'
_exptl_crystal_description plate
_exptl_crystal_F_000 988
_exptl_crystal_size_max 0.09
_exptl_crystal_size_mid 0.06
_exptl_crystal_size_min 0.06
_refine_diff_density_max 0.676
_refine_diff_density_min -0.475
_refine_diff_density_rms 0.055
_refine_ls_extinction_method none
_refine_ls_goodness_of_fit_ref 1.058
_refine_ls_hydrogen_treatment constr
_refine_ls_matrix_type full
_refine_ls_number_parameters 622
_refine_ls_number_reflns 7669
_refine_ls_number_restraints 0
_refine_ls_restrained_S_all 1.058
_refine_ls_R_factor_all 0.0430
_refine_ls_R_factor_gt 0.0374
_refine_ls_shift/su_max 0.000
_refine_ls_shift/su_mean 0.000
_refine_ls_structure_factor_coef Fsqd
_refine_ls_weighting_details 'w=1/[\s^2^(Fo^2^)+(0.0561P)^2^+0.6602P] where P=(Fo^2^+2Fc^2^)/3'
_refine_ls_weighting_scheme calc
_refine_ls_wR_factor_gt 0.0945
_refine_ls_wR_factor_ref 0.0979
_reflns_Friedel_coverage 0.000
_reflns_number_gt 6999
_reflns_number_total 7669
_reflns_threshold_expression 'I > 2\s(I)'
_cod_data_source_file jo9b02974_si_006.cif
_cod_data_source_block adam03
_cod_database_code 4038010
_shelx_space_group_comment
;
The symmetry employed for this shelxl refinement is uniquely defined
by the following loop, which should always be used as a source of
symmetry information in preference to the above space-group names.
They are only intended as comments.
;
_olex2_refinement_description
;
1. Fixed Uiso
 At 1.2 times of:
  All C(H) groups
 At 1.5 times of:
  All C(H,H,H) groups
2.a Aromatic/amide H refined with riding coordinates:
 C1(H1), C2(H2), C3(H3), C5(H5), C10(H10), C11(H11), C12(H12), C13(H13),
 C14(H14), C16(H16), C17(H17), C18(H18), C19(H19), C20(H20), C22(H22), C23(H23),
  C24(H24), C25(H25), C26(H26), C27(H27), C28(H28), C29(H29), C31(H31),
 C36(H36), C37(H37), C38(H38), C39(H39), C40(H40), C42(H42), C43(H43), C44(H44),
  C45(H45), C46(H46), C48(H48), C49(H49), C50(H50), C51(H51), C52(H52),
 C54(H54), C56(H56), C58(H58)
2.b Idealised Me refined as rotating group:
 C59(H59A,H59B,H59C), C60(H60A,H60B,H60C), C61(H61A,H61B,H61C)
;
_shelx_shelxl_version_number 2014/7
_olex2_submission_special_instructions 'No special instructions were received'

loop_
_space_group_symop_operation_xyz
'x, y, z'
'-x, -y, -z'

loop_
_atom_site_label
_atom_site_type_symbol
_atom_site_fract_x
_atom_site_fract_y
_atom_site_fract_z
_atom_site_U_iso_or_equiv
_atom_site_adp_type
_atom_site_occupancy
_atom_site_site_symmetry_order
_atom_site_calc_flag
_atom_site_refinement_flags_posn
_atom_site_refinement_flags_adp
_atom_site_refinement_flags_occupancy
_atom_site_disorder_assembly
_atom_site_disorder_group
Pd1 Pd 1.0000 0.0000 0.5000 0.02814(10) Uani 1 2 d S T P . .
N1 N 0.9252(2) 0.11925(13) 0.55054(9) 0.0281(5) Uani 1 1 d . . . . .
C1 C 0.9963(3) 0.19879(17) 0.53546(11) 0.0349(6) Uani 1 1 d . . . . .
H1 H 1.0779 0.1998 0.4988 0.042 Uiso 1 1 calc R . . . .
C2 C 0.9541(3) 0.27941(17) 0.57182(12) 0.0379(6) Uani 1 1 d . . . . .
H2 H 1.0067 0.3353 0.5608 0.046 Uiso 1 1 calc R . . . .
C3 C 0.8342(3) 0.27807(17) 0.62469(11) 0.0361(6) Uani 1 1 d . . . . .
H3 H 0.8015 0.3335 0.6494 0.043 Uiso 1 1 calc R . . . .
C4 C 0.7624(3) 0.19532(16) 0.64115(10) 0.0302(6) Uani 1 1 d . . . . .
C5 C 0.8102(3) 0.11629(16) 0.60216(10) 0.0300(6) Uani 1 1 d . . . . .
H5 H 0.7603 0.0593 0.6123 0.036 Uiso 1 1 calc R . . . .
C6 C 0.6453(3) 0.18792(16) 0.69935(11) 0.0329(6) Uani 1 1 d . . . . .
C7 C 0.5591(3) 0.18137(16) 0.75098(11) 0.0326(6) Uani 1 1 d . . . . .
C8 C 0.4608(3) 0.17235(16) 0.81839(11) 0.0297(6) Uani 1 1 d . . . . .
C9 C 0.4413(3) 0.26970(16) 0.85247(11) 0.0297(6) Uani 1 1 d . . . . .
C10 C 0.3047(3) 0.30012(17) 0.88891(11) 0.0342(6) Uani 1 1 d . . . . .
H10 H 0.2198 0.2611 0.8928 0.041 Uiso 1 1 calc R . . . .
C11 C 0.2909(4) 0.38752(18) 0.91995(12) 0.0403(7) Uani 1 1 d . . . . .
H11 H 0.1959 0.4078 0.9443 0.048 Uiso 1 1 calc R . . . .
C12 C 0.4114(4) 0.44457(18) 0.91596(13) 0.0436(8) Uani 1 1 d . . . . .
H12 H 0.4010 0.5041 0.9374 0.052 Uiso 1 1 calc R . . . .
C13 C 0.5488(4) 0.4144(2) 0.88035(14) 0.0508(8) Uani 1 1 d . . . . .
H13 H 0.6339 0.4533 0.8775 0.061 Uiso 1 1 calc R . . . .
C14 C 0.5631(4) 0.32770(19) 0.84872(13) 0.0442(7) Uani 1 1 d . . . . .
H14 H 0.6580 0.3079 0.8241 0.053 Uiso 1 1 calc R . . . .
C15 C 0.3049(3) 0.13661(16) 0.80603(11) 0.0319(6) Uani 1 1 d . . . . .
C16 C 0.2369(3) 0.16711(18) 0.74815(13) 0.0395(7) Uani 1 1 d . . . . .
H16 H 0.2919 0.2053 0.7141 0.047 Uiso 1 1 calc R . . . .
C17 C 0.0911(4) 0.1432(2) 0.73903(16) 0.0511(8) Uani 1 1 d . . . . .
H17 H 0.0464 0.1653 0.6992 0.061 Uiso 1 1 calc R . . . .
C18 C 0.0100(4) 0.0870(2) 0.78783(16) 0.0508(8) Uani 1 1 d . . . . .
H18 H -0.0910 0.0711 0.7822 0.061 Uiso 1 1 calc R . . . .
C19 C 0.0772(4) 0.0544(2) 0.84462(15) 0.0485(8) Uani 1 1 d . . . . .
H19 H 0.0226 0.0149 0.8779 0.058 Uiso 1 1 calc R . . . .
C20 C 0.2240(3) 0.07854(18) 0.85393(13) 0.0392(7) Uani 1 1 d . . . . .
H20 H 0.2691 0.0552 0.8933 0.047 Uiso 1 1 calc R . . . .
C21 C 0.5470(3) 0.10111(17) 0.86294(11) 0.0309(6) Uani 1 1 d . . . . .
C22 C 0.5954(3) 0.01484(17) 0.83468(13) 0.0373(6) Uani 1 1 d . . . . .
H22 H 0.5764 0.0007 0.7887 0.045 Uiso 1 1 calc R . . . .
C23 C 0.6713(3) -0.05076(19) 0.87301(14) 0.0442(7) Uani 1 1 d . . . . .
H23 H 0.7045 -0.1094 0.8531 0.053 Uiso 1 1 calc R . . . .
C24 C 0.6988(3) -0.0313(2) 0.93967(14) 0.0455(7) Uani 1 1 d . . . . .
H24 H 0.7505 -0.0764 0.9659 0.055 Uiso 1 1 calc R . . . .
C25 C 0.6510(3) 0.05399(19) 0.96826(13) 0.0435(7) Uani 1 1 d . . . . .
H25 H 0.6696 0.0674 1.0144 0.052 Uiso 1 1 calc R . . . .
C26 C 0.5756(3) 0.12071(18) 0.92999(12) 0.0368(6) Uani 1 1 d . . . . .
H26 H 0.5437 0.1796 0.9499 0.044 Uiso 1 1 calc R . . . .
N2 N 0.8797(3) 0.03455(13) 0.41874(9) 0.0287(5) Uani 1 1 d . . . . .
C27 C 0.7479(3) -0.00589(17) 0.41298(11) 0.0350(7) Uani 1 1 d . . . . .
H27 H 0.7090 -0.0486 0.4482 0.042 Uiso 1 1 calc R . . . .
C28 C 0.6675(3) 0.01291(18) 0.35721(12) 0.0383(6) Uani 1 1 d . . . . .
H28 H 0.5750 -0.0172 0.3537 0.046 Uiso 1 1 calc R . . . .
C29 C 0.7225(3) 0.07593(18) 0.30632(12) 0.0365(7) Uani 1 1 d . . . . .
H29 H 0.6679 0.0898 0.2677 0.044 Uiso 1 1 calc R . . . .
C30 C 0.8577(3) 0.11855(16) 0.31206(11) 0.0298(6) Uani 1 1 d . . . . .
C31 C 0.9344(3) 0.09543(16) 0.36946(11) 0.0318(6) Uani 1 1 d . . . . .
H31 H 1.0281 0.1237 0.3737 0.038 Uiso 1 1 calc R . . . .
C32 C 0.9203(3) 0.18542(16) 0.26151(11) 0.0326(6) Uani 1 1 d . . . . .
C33 C 0.9724(3) 0.24245(16) 0.22093(11) 0.0317(6) Uani 1 1 d . . . . .
C34 C 1.0357(3) 0.31566(16) 0.17142(11) 0.0302(6) Uani 1 1 d . . . . .
C35 C 1.2111(3) 0.30422(16) 0.16173(11) 0.0319(6) Uani 1 1 d . . . . .
C36 C 1.2905(3) 0.28397(19) 0.21879(12) 0.0424(7) Uani 1 1 d . . . . .
H36 H 1.2357 0.2774 0.2638 0.051 Uiso 1 1 calc R . . . .
C37 C 1.4465(4) 0.2734(2) 0.21086(14) 0.0486(8) Uani 1 1 d . . . . .
H37 H 1.4984 0.2593 0.2503 0.058 Uiso 1 1 calc R . . . .
C38 C 1.5292(4) 0.2833(2) 0.14542(14) 0.0474(7) Uani 1 1 d . . . . .
H38 H 1.6371 0.2755 0.1398 0.057 Uiso 1 1 calc R . . . .
C39 C 1.4518(3) 0.30459(19) 0.08886(13) 0.0426(7) Uani 1 1 d . . . . .
H39 H 1.5071 0.3119 0.0440 0.051 Uiso 1 1 calc R . . . .
C40 C 1.2960(3) 0.31533(17) 0.09679(12) 0.0358(6) Uani 1 1 d . . . . .
H40 H 1.2449 0.3306 0.0573 0.043 Uiso 1 1 calc R . . . .
C41 C 0.9743(3) 0.30227(17) 0.10086(11) 0.0311(6) Uani 1 1 d . . . . .
C42 C 0.9757(3) 0.21341(19) 0.07370(13) 0.0421(7) Uani 1 1 d . . . . .
H42 H 1.0064 0.1612 0.1004 0.051 Uiso 1 1 calc R . . . .
C43 C 0.9329(4) 0.1995(2) 0.00820(14) 0.0506(8) Uani 1 1 d . . . . .
H43 H 0.9355 0.1381 -0.0100 0.061 Uiso 1 1 calc R . . . .
C44 C 0.8862(4) 0.2753(3) -0.03083(14) 0.0555(9) Uani 1 1 d . . . . .
H44 H 0.8568 0.2661 -0.0758 0.067 Uiso 1 1 calc R . . . .
C45 C 0.8829(4) 0.3625(2) -0.00441(13) 0.0502(8) Uani 1 1 d . . . . .
H45 H 0.8494 0.4142 -0.0309 0.060 Uiso 1 1 calc R . . . .
C46 C 0.9280(3) 0.37765(18) 0.06105(12) 0.0397(7) Uani 1 1 d . . . . .
H46 H 0.9271 0.4394 0.0784 0.048 Uiso 1 1 calc R . . . .
C47 C 0.9808(3) 0.41181(16) 0.20252(11) 0.0351(6) Uani 1 1 d . . . . .
C48 C 1.0796(4) 0.4818(2) 0.20935(15) 0.0561(9) Uani 1 1 d . . . . .
H48 H 1.1859 0.4709 0.1966 0.067 Uiso 1 1 calc R . . . .
C49 C 1.0240(6) 0.5687(2) 0.23494(18) 0.0765(12) Uani 1 1 d . . . . .
H49 H 1.0929 0.6168 0.2395 0.092 Uiso 1 1 calc R . . . .
C50 C 0.8716(6) 0.5852(2) 0.25348(17) 0.0715(12) Uani 1 1 d . . . . .
H50 H 0.8347 0.6446 0.2710 0.086 Uiso 1 1 calc R . . . .
C51 C 0.7723(5) 0.5161(2) 0.24680(14) 0.0625(10) Uani 1 1 d . . . . .
H51 H 0.6662 0.5275 0.2595 0.075 Uiso 1 1 calc R . . . .
C52 C 0.8262(4) 0.42939(19) 0.22158(13) 0.0454(7) Uani 1 1 d . . . . .
H52 H 0.7566 0.3816 0.2173 0.055 Uiso 1 1 calc R . . . .
C53 C 0.7574(4) 0.4017(2) 0.46798(14) 0.0531(8) Uani 1 1 d . . . . .
C54 C 0.6433(4) 0.3383(2) 0.48021(14) 0.0536(9) Uani 1 1 d . . . . .
H54 H 0.6402 0.2886 0.4485 0.064 Uiso 1 1 calc R . . . .
C55 C 0.5334(4) 0.3449(2) 0.53728(15) 0.0557(9) Uani 1 1 d . . . . .
C56 C 0.5394(4) 0.4175(2) 0.58340(16) 0.0585(9) Uani 1 1 d . . . . .
H56 H 0.4645 0.4229 0.6228 0.070 Uiso 1 1 calc R . . . .
C57 C 0.6524(4) 0.4824(2) 0.57335(17) 0.0578(9) Uani 1 1 d . . . . .
C58 C 0.7603(4) 0.4734(2) 0.51520(16) 0.0556(8) Uani 1 1 d . . . . .
H58 H 0.8382 0.5175 0.5076 0.067 Uiso 1 1 calc R . . . .
C59 C 0.8785(5) 0.3918(3) 0.40630(17) 0.0768(11) Uani 1 1 d . . . . .
H59A H 0.9660 0.3548 0.4201 0.115 Uiso 1 1 calc GR . . . .
H59B H 0.9113 0.4540 0.3903 0.115 Uiso 1 1 calc GR . . . .
H59C H 0.8370 0.3603 0.3685 0.115 Uiso 1 1 calc GR . . . .
C60 C 0.4098(5) 0.2751(3) 0.5496(2) 0.0829(12) Uani 1 1 d . . . . .
H60A H 0.3421 0.2822 0.5130 0.124 Uiso 1 1 calc GR . . . .
H60B H 0.3510 0.2861 0.5951 0.124 Uiso 1 1 calc GR . . . .
H60C H 0.4559 0.2116 0.5485 0.124 Uiso 1 1 calc GR . . . .
C61 C 0.6562(6) 0.5599(3) 0.6252(2) 0.0866(13) Uani 1 1 d . . . . .
H61A H 0.5554 0.5687 0.6518 0.130 Uiso 1 1 calc GR . . . .
H61B H 0.6842 0.6180 0.6003 0.130 Uiso 1 1 calc GR . . . .
H61C H 0.7315 0.5431 0.6570 0.130 Uiso 1 1 calc GR . . . .
B1 B 0.3372(4) 0.1498(2) 0.38182(14) 0.0391(8) Uani 1 1 d . . . . .
F1 F 0.3283(2) 0.09511(11) 0.32390(7) 0.0509(4) Uani 1 1 d . . . . .
F2 F 0.21560(19) 0.21614(11) 0.38906(8) 0.0486(4) Uani 1 1 d . . . . .
F3 F 0.3216(2) 0.09070(12) 0.44010(8) 0.0638(5) Uani 1 1 d . . . . .
F4 F 0.4721(2) 0.19442(12) 0.37657(8) 0.0505(4) Uani 1 1 d . . . . .

loop_
_atom_site_aniso_label
_atom_site_aniso_U_11
_atom_site_aniso_U_22
_atom_site_aniso_U_33
_atom_site_aniso_U_23
_atom_site_aniso_U_13
_atom_site_aniso_U_12
Pd1 0.02915(19) 0.03290(14) 0.02139(11) 0.00121(8) 0.00088(9) -0.00111(11)
N1 0.0237(13) 0.0354(10) 0.0242(8) 0.0054(7) 0.0022(8) -0.0073(10)
C1 0.0303(17) 0.0429(14) 0.0298(11) 0.0046(9) 0.0034(10) -0.0035(13)
C2 0.0386(19) 0.0336(12) 0.0407(12) 0.0062(10) -0.0011(11) -0.0037(12)
C3 0.0407(18) 0.0343(12) 0.0324(11) 0.0002(9) -0.0022(11) 0.0025(13)
C4 0.0266(16) 0.0377(12) 0.0258(10) 0.0022(9) -0.0024(9) 0.0021(12)
C5 0.0278(16) 0.0358(12) 0.0261(10) 0.0028(9) -0.0011(9) -0.0044(11)
C6 0.0319(17) 0.0354(12) 0.0309(11) -0.0010(9) -0.0027(10) 0.0000(12)
C7 0.0320(17) 0.0347(12) 0.0302(11) -0.0009(9) -0.0012(10) 0.0014(12)
C8 0.0269(17) 0.0337(12) 0.0275(10) -0.0005(8) 0.0006(9) 0.0008(12)
C9 0.0293(17) 0.0327(12) 0.0267(10) 0.0027(8) -0.0013(9) -0.0036(13)
C10 0.0325(17) 0.0371(13) 0.0316(11) 0.0015(9) 0.0007(10) -0.0010(12)
C11 0.045(2) 0.0406(14) 0.0329(12) 0.0008(10) 0.0022(11) 0.0100(15)
C12 0.059(2) 0.0330(13) 0.0386(13) -0.0033(10) -0.0031(12) -0.0035(16)
C13 0.056(2) 0.0440(15) 0.0528(15) -0.0052(12) -0.0018(14) -0.0186(16)
C14 0.042(2) 0.0466(15) 0.0429(14) -0.0055(11) 0.0029(12) -0.0046(16)
C15 0.0285(17) 0.0325(12) 0.0342(11) -0.0051(9) -0.0009(10) 0.0008(12)
C16 0.034(2) 0.0401(13) 0.0446(13) 0.0028(10) -0.0088(12) 0.0001(13)
C17 0.042(2) 0.0535(17) 0.0601(17) -0.0020(13) -0.0193(15) 0.0048(16)
C18 0.030(2) 0.0511(17) 0.0725(19) -0.0118(14) -0.0105(15) -0.0008(15)
C19 0.038(2) 0.0451(15) 0.0612(17) -0.0039(12) 0.0039(14) -0.0077(15)
C20 0.034(2) 0.0416(14) 0.0415(13) -0.0001(10) -0.0010(11) -0.0030(14)
C21 0.0224(16) 0.0376(12) 0.0317(11) 0.0034(9) 0.0014(9) -0.0027(11)
C22 0.0331(18) 0.0384(13) 0.0396(12) -0.0018(10) -0.0003(11) -0.0015(12)
C23 0.0350(19) 0.0374(14) 0.0574(16) 0.0025(11) 0.0038(12) 0.0053(13)
C24 0.0321(19) 0.0500(16) 0.0526(15) 0.0142(12) -0.0014(12) 0.0045(14)
C25 0.0379(19) 0.0541(16) 0.0386(13) 0.0094(11) -0.0067(11) -0.0019(14)
C26 0.0353(18) 0.0390(13) 0.0352(12) 0.0014(10) -0.0016(10) -0.0004(13)
N2 0.0277(15) 0.0337(10) 0.0242(9) 0.0007(7) 0.0001(8) -0.0033(10)
C27 0.033(2) 0.0376(13) 0.0325(11) 0.0042(9) 0.0030(10) -0.0057(14)
C28 0.0294(18) 0.0433(14) 0.0430(13) 0.0042(10) -0.0050(11) -0.0093(13)
C29 0.033(2) 0.0420(13) 0.0345(12) 0.0033(10) -0.0061(10) -0.0004(14)
C30 0.0282(18) 0.0320(11) 0.0280(10) 0.0015(8) 0.0015(9) -0.0014(12)
C31 0.0275(16) 0.0372(12) 0.0300(11) 0.0003(9) 0.0004(10) -0.0054(12)
C32 0.0305(17) 0.0361(12) 0.0306(11) 0.0014(10) -0.0015(10) -0.0011(12)
C33 0.0305(17) 0.0344(12) 0.0297(11) 0.0001(9) -0.0016(10) 0.0010(12)
C34 0.0312(17) 0.0314(11) 0.0274(10) 0.0027(8) -0.0009(9) -0.0025(11)
C35 0.0330(17) 0.0308(11) 0.0318(11) 0.0014(9) -0.0019(10) -0.0058(12)
C36 0.039(2) 0.0552(16) 0.0327(12) 0.0069(11) -0.0041(11) -0.0080(14)
C37 0.039(2) 0.0630(18) 0.0465(14) 0.0085(12) -0.0126(13) -0.0107(16)
C38 0.0328(19) 0.0557(17) 0.0537(15) -0.0002(13) -0.0027(13) -0.0085(15)
C39 0.040(2) 0.0475(15) 0.0391(13) -0.0009(11) 0.0049(11) -0.0083(14)
C40 0.0356(19) 0.0404(13) 0.0309(11) 0.0019(9) -0.0008(10) -0.0043(13)
C41 0.0248(16) 0.0398(13) 0.0278(10) 0.0008(9) 0.0008(9) -0.0024(12)
C42 0.044(2) 0.0434(14) 0.0389(13) -0.0044(10) -0.0053(12) -0.0004(14)
C43 0.048(2) 0.0587(17) 0.0463(14) -0.0156(13) -0.0061(13) -0.0066(16)
C44 0.044(2) 0.089(2) 0.0353(13) -0.0092(14) -0.0111(12) -0.0066(18)
C45 0.046(2) 0.0702(19) 0.0349(13) 0.0090(12) -0.0095(12) 0.0029(16)
C46 0.0395(19) 0.0441(14) 0.0347(12) 0.0046(10) -0.0026(11) 0.0016(13)
C47 0.047(2) 0.0322(12) 0.0255(10) 0.0019(9) -0.0026(10) -0.0001(13)
C48 0.068(3) 0.0442(16) 0.0543(16) -0.0078(12) 0.0020(15) -0.0100(17)
C49 0.116(4) 0.0418(17) 0.071(2) -0.0142(15) -0.002(2) -0.013(2)
C50 0.116(4) 0.0413(17) 0.0560(18) -0.0118(13) -0.011(2) 0.018(2)
C51 0.079(3) 0.061(2) 0.0448(15) -0.0065(13) -0.0064(15) 0.031(2)
C52 0.053(2) 0.0445(15) 0.0383(13) -0.0038(11) -0.0057(12) 0.0087(15)
C53 0.056(2) 0.0594(18) 0.0464(15) 0.0128(13) -0.0171(14) -0.0038(18)
C54 0.061(3) 0.0596(18) 0.0435(14) -0.0018(13) -0.0191(14) -0.0026(19)
C55 0.048(2) 0.071(2) 0.0520(16) 0.0008(14) -0.0185(15) -0.0110(19)
C56 0.052(2) 0.073(2) 0.0521(16) -0.0072(15) -0.0151(15) 0.005(2)
C57 0.063(3) 0.0489(17) 0.0661(19) -0.0046(14) -0.0289(17) 0.0058(19)
C58 0.061(2) 0.0474(16) 0.0618(18) 0.0107(13) -0.0203(16) -0.0057(16)
C59 0.082(3) 0.099(3) 0.0486(17) 0.0164(17) -0.0067(17) -0.006(2)
C60 0.072(3) 0.113(3) 0.068(2) -0.007(2) -0.015(2) -0.041(3)
C61 0.108(4) 0.065(2) 0.091(3) -0.0237(19) -0.033(2) 0.012(2)
B1 0.038(3) 0.0466(16) 0.0312(13) 0.0017(11) 0.0023(12) -0.0096(18)
F1 0.0583(12) 0.0539(9) 0.0405(8) -0.0088(7) -0.0034(7) -0.0061(9)
F2 0.0393(11) 0.0527(9) 0.0522(8) -0.0056(7) 0.0031(7) -0.0043(8)
F3 0.0871(16) 0.0611(10) 0.0409(8) 0.0132(7) 0.0029(8) -0.0125(10)
F4 0.0363(12) 0.0548(9) 0.0599(9) -0.0057(7) 0.0002(7) -0.0102(9)

loop_
_atom_type_symbol
_atom_type_description
_atom_type_scat_dispersion_real
_atom_type_scat_dispersion_imag
_atom_type_scat_source
C C 0.0181 0.0091 'International Tables Vol C Tables 4.2.6.8 and 6.1.1.4'
H H 0.0000 0.0000 'International Tables Vol C Tables 4.2.6.8 and 6.1.1.4'
B B 0.0090 0.0039 'International Tables Vol C Tables 4.2.6.8 and 6.1.1.4'
F F 0.0727 0.0534 'International Tables Vol C Tables 4.2.6.8 and 6.1.1.4'
N N 0.0311 0.0180 'International Tables Vol C Tables 4.2.6.8 and 6.1.1.4'
Pd Pd 0.1215 3.9337 'International Tables Vol C Tables 4.2.6.8 and 6.1.1.4'

loop_
_geom_angle_atom_site_label_1
_geom_angle_atom_site_label_2
_geom_angle_atom_site_label_3
_geom_angle
_geom_angle_site_symmetry_1
_geom_angle_site_symmetry_3
_geom_angle_publ_flag
N1 Pd1 N1 180.0 2_756 . ?
N1 Pd1 N2 88.45(7) . 2_756 ?
N1 Pd1 N2 91.55(7) 2_756 2_756 ?
N1 Pd1 N2 88.45(7) 2_756 . ?
N1 Pd1 N2 91.55(7) . . ?
N2 Pd1 N2 180.00(5) . 2_756 ?
C1 N1 Pd1 120.17(15) . . ?
C1 N1 C5 120.2(2) . . ?
C5 N1 Pd1 119.49(16) . . ?
N1 C1 H1 119.3 . . ?
N1 C1 C2 121.5(2) . . ?
C2 C1 H1 119.3 . . ?
C1 C2 H2 120.4 . . ?
C1 C2 C3 119.2(3) . . ?
C3 C2 H2 120.4 . . ?
C2 C3 H3 120.3 . . ?
C4 C3 C2 119.3(2) . . ?
C4 C3 H3 120.3 . . ?
C3 C4 C5 118.6(2) . . ?
C3 C4 C6 121.7(2) . . ?
C5 C4 C6 119.6(2) . . ?
N1 C5 C4 121.2(2) . . ?
N1 C5 H5 119.4 . . ?
C4 C5 H5 119.4 . . ?
C7 C6 C4 174.2(3) . . ?
C6 C7 C8 175.9(3) . . ?
C7 C8 C9 108.1(2) . . ?
C7 C8 C15 110.00(19) . . ?
C7 C8 C21 105.74(18) . . ?
C9 C8 C21 111.51(18) . . ?
C15 C8 C9 110.25(19) . . ?
C15 C8 C21 111.1(2) . . ?
C10 C9 C8 121.6(2) . . ?
C14 C9 C8 120.1(2) . . ?
C14 C9 C10 118.2(2) . . ?
C9 C10 H10 119.8 . . ?
C9 C10 C11 120.4(3) . . ?
C11 C10 H10 119.8 . . ?
C10 C11 H11 119.5 . . ?
C12 C11 C10 121.1(2) . . ?
C12 C11 H11 119.5 . . ?
C11 C12 H12 120.5 . . ?
C11 C12 C13 119.0(2) . . ?
C13 C12 H12 120.5 . . ?
C12 C13 H13 119.9 . . ?
C12 C13 C14 120.3(3) . . ?
C14 C13 H13 119.9 . . ?
C9 C14 C13 121.0(3) . . ?
C9 C14 H14 119.5 . . ?
C13 C14 H14 119.5 . . ?
C16 C15 C8 120.1(2) . . ?
C16 C15 C20 118.1(3) . . ?
C20 C15 C8 121.6(2) . . ?
C15 C16 H16 119.3 . . ?
C17 C16 C15 121.4(3) . . ?
C17 C16 H16 119.3 . . ?
C16 C17 H17 120.0 . . ?
C16 C17 C18 120.0(3) . . ?
C18 C17 H17 120.0 . . ?
C17 C18 H18 120.4 . . ?
C19 C18 C17 119.3(3) . . ?
C19 C18 H18 120.4 . . ?
C18 C19 H19 119.6 . . ?
C18 C19 C20 120.8(3) . . ?
C20 C19 H19 119.6 . . ?
C15 C20 C19 120.4(2) . . ?
C15 C20 H20 119.8 . . ?
C19 C20 H20 119.8 . . ?
C22 C21 C8 118.8(2) . . ?
C26 C21 C8 122.1(2) . . ?
C26 C21 C22 119.1(2) . . ?
C21 C22 H22 119.7 . . ?
C23 C22 C21 120.5(2) . . ?
C23 C22 H22 119.7 . . ?
C22 C23 H23 119.8 . . ?
C24 C23 C22 120.3(2) . . ?
C24 C23 H23 119.8 . . ?
C23 C24 H24 120.2 . . ?
C23 C24 C25 119.7(2) . . ?
C25 C24 H24 120.2 . . ?
C24 C25 H25 119.8 . . ?
C24 C25 C26 120.5(2) . . ?
C26 C25 H25 119.8 . . ?
C21 C26 C25 120.0(2) . . ?
C21 C26 H26 120.0 . . ?
C25 C26 H26 120.0 . . ?
C27 N2 Pd1 120.20(15) . . ?
C27 N2 C31 119.4(2) . . ?
C31 N2 Pd1 120.35(19) . . ?
N2 C27 H27 119.2 . . ?
N2 C27 C28 121.6(2) . . ?
C28 C27 H27 119.2 . . ?
C27 C28 H28 120.3 . . ?
C27 C28 C29 119.4(3) . . ?
C29 C28 H28 120.3 . . ?
C28 C29 H29 120.3 . . ?
C30 C29 C28 119.4(2) . . ?
C30 C29 H29 120.3 . . ?
C29 C30 C31 118.2(2) . . ?
C29 C30 C32 122.3(2) . . ?
C31 C30 C32 119.5(3) . . ?
N2 C31 C30 122.0(3) . . ?
N2 C31 H31 119.0 . . ?
C30 C31 H31 119.0 . . ?
C33 C32 C30 178.3(3) . . ?
C32 C33 C34 178.5(2) . . ?
C33 C34 C35 109.07(18) . . ?
C33 C34 C41 108.3(2) . . ?
C33 C34 C47 107.39(18) . . ?
C35 C34 C41 109.59(18) . . ?
C35 C34 C47 111.8(2) . . ?
C41 C34 C47 110.59(18) . . ?
C36 C35 C34 120.5(2) . . ?
C40 C35 C34 121.8(2) . . ?
C40 C35 C36 117.7(2) . . ?
C35 C36 H36 119.5 . . ?
C37 C36 C35 121.1(2) . . ?
C37 C36 H36 119.5 . . ?
C36 C37 H37 119.8 . . ?
C36 C37 C38 120.5(3) . . ?
C38 C37 H37 119.8 . . ?
C37 C38 H38 120.5 . . ?
C39 C38 C37 118.9(3) . . ?
C39 C38 H38 120.5 . . ?
C38 C39 H39 119.7 . . ?
C40 C39 C38 120.7(2) . . ?
C40 C39 H39 119.7 . . ?
C35 C40 H40 119.4 . . ?
C39 C40 C35 121.2(2) . . ?
C39 C40 H40 119.4 . . ?
C42 C41 C34 119.3(2) . . ?
C42 C41 C46 118.5(2) . . ?
C46 C41 C34 122.0(2) . . ?
C41 C42 H42 119.5 . . ?
C41 C42 C43 120.9(2) . . ?
C43 C42 H42 119.5 . . ?
C42 C43 H43 120.0 . . ?
C42 C43 C44 119.9(3) . . ?
C44 C43 H43 120.0 . . ?
C43 C44 H44 120.2 . . ?
C45 C44 C43 119.6(2) . . ?
C45 C44 H44 120.2 . . ?
C44 C45 H45 119.5 . . ?
C44 C45 C46 121.1(3) . . ?
C46 C45 H45 119.5 . . ?
C41 C46 C45 119.9(3) . . ?
C41 C46 H46 120.0 . . ?
C45 C46 H46 120.0 . . ?
C48 C47 C34 122.1(3) . . ?
C48 C47 C52 118.8(2) . . ?
C52 C47 C34 119.1(2) . . ?
C47 C48 H48 120.0 . . ?
C47 C48 C49 120.0(4) . . ?
C49 C48 H48 120.0 . . ?
C48 C49 H49 119.7 . . ?
C50 C49 C48 120.6(4) . . ?
C50 C49 H49 119.7 . . ?
C49 C50 H50 120.1 . . ?
C49 C50 C51 119.8(3) . . ?
C51 C50 H50 120.1 . . ?
C50 C51 H51 119.9 . . ?
C50 C51 C52 120.1(3) . . ?
C52 C51 H51 119.9 . . ?
C47 C52 H52 119.7 . . ?
C51 C52 C47 120.6(3) . . ?
C51 C52 H52 119.7 . . ?
C54 C53 C58 118.1(3) . . ?
C54 C53 C59 121.1(3) . . ?
C58 C53 C59 120.7(4) . . ?
C53 C54 H54 119.0 . . ?
C53 C54 C55 122.0(3) . . ?
C55 C54 H54 119.0 . . ?
C54 C55 C56 118.5(3) . . ?
C54 C55 C60 121.1(3) . . ?
C56 C55 C60 120.4(3) . . ?
C55 C56 H56 119.3 . . ?
C57 C56 C55 121.5(3) . . ?
C57 C56 H56 119.3 . . ?
C56 C57 C58 118.2(3) . . ?
C56 C57 C61 119.9(4) . . ?
C58 C57 C61 121.8(4) . . ?
C53 C58 C57 121.7(3) . . ?
C53 C58 H58 119.1 . . ?
C57 C58 H58 119.1 . . ?
C53 C59 H59A 109.5 . . ?
C53 C59 H59B 109.5 . . ?
C53 C59 H59C 109.5 . . ?
H59A C59 H59B 109.5 . . ?
H59A C59 H59C 109.5 . . ?
H59B C59 H59C 109.5 . . ?
C55 C60 H60A 109.5 . . ?
C55 C60 H60B 109.5 . . ?
C55 C60 H60C 109.5 . . ?
H60A C60 H60B 109.5 . . ?
H60A C60 H60C 109.5 . . ?
H60B C60 H60C 109.5 . . ?
C57 C61 H61A 109.5 . . ?
C57 C61 H61B 109.5 . . ?
C57 C61 H61C 109.5 . . ?
H61A C61 H61B 109.5 . . ?
H61A C61 H61C 109.5 . . ?
H61B C61 H61C 109.5 . . ?
F1 B1 F2 109.9(2) . . ?
F1 B1 F3 107.2(2) . . ?
F3 B1 F2 107.7(2) . . ?
F4 B1 F1 111.2(2) . . ?
F4 B1 F2 109.5(2) . . ?
F4 B1 F3 111.2(3) . . ?

loop_
_geom_bond_atom_site_label_1
_geom_bond_atom_site_label_2
_geom_bond_distance
_geom_bond_site_symmetry_2
_geom_bond_publ_flag
Pd1 N1 2.0279(18) 2_756 ?
Pd1 N1 2.0279(18) . ?
Pd1 N2 2.0421(18) 2_756 ?
Pd1 N2 2.0421(18) . ?
N1 C1 1.334(3) . ?
N1 C5 1.339(3) . ?
C1 H1 0.9500 . ?
C1 C2 1.376(3) . ?
C2 H2 0.9500 . ?
C2 C3 1.383(4) . ?
C3 H3 0.9500 . ?
C3 C4 1.381(4) . ?
C4 C5 1.392(3) . ?
C4 C6 1.441(3) . ?
C5 H5 0.9500 . ?
C6 C7 1.187(3) . ?
C7 C8 1.485(3) . ?
C8 C9 1.545(3) . ?
C8 C15 1.536(4) . ?
C8 C21 1.557(3) . ?
C9 C10 1.382(3) . ?
C9 C14 1.381(4) . ?
C10 H10 0.9500 . ?
C10 C11 1.391(3) . ?
C11 H11 0.9500 . ?
C11 C12 1.363(4) . ?
C12 H12 0.9500 . ?
C12 C13 1.380(4) . ?
C13 H13 0.9500 . ?
C13 C14 1.387(4) . ?
C14 H14 0.9500 . ?
C15 C16 1.388(3) . ?
C15 C20 1.388(4) . ?
C16 H16 0.9500 . ?
C16 C17 1.380(4) . ?
C17 H17 0.9500 . ?
C17 C18 1.383(5) . ?
C18 H18 0.9500 . ?
C18 C19 1.374(4) . ?
C19 H19 0.9500 . ?
C19 C20 1.390(4) . ?
C20 H20 0.9500 . ?
C21 C22 1.389(3) . ?
C21 C26 1.385(3) . ?
C22 H22 0.9500 . ?
C22 C23 1.387(4) . ?
C23 H23 0.9500 . ?
C23 C24 1.374(4) . ?
C24 H24 0.9500 . ?
C24 C25 1.377(4) . ?
C25 H25 0.9500 . ?
C25 C26 1.395(3) . ?
C26 H26 0.9500 . ?
N2 C27 1.340(4) . ?
N2 C31 1.340(3) . ?
C27 H27 0.9500 . ?
C27 C28 1.377(3) . ?
C28 H28 0.9500 . ?
C28 C29 1.382(4) . ?
C29 H29 0.9500 . ?
C29 C30 1.381(4) . ?
C30 C31 1.396(3) . ?
C30 C32 1.436(3) . ?
C31 H31 0.9500 . ?
C32 C33 1.190(3) . ?
C33 C34 1.488(3) . ?
C34 C35 1.543(4) . ?
C34 C41 1.544(3) . ?
C34 C47 1.547(3) . ?
C35 C36 1.396(3) . ?
C35 C40 1.394(3) . ?
C36 H36 0.9500 . ?
C36 C37 1.372(4) . ?
C37 H37 0.9500 . ?
C37 C38 1.392(4) . ?
C38 H38 0.9500 . ?
C38 C39 1.380(4) . ?
C39 H39 0.9500 . ?
C39 C40 1.372(4) . ?
C40 H40 0.9500 . ?
C41 C42 1.383(3) . ?
C41 C46 1.391(3) . ?
C42 H42 0.9500 . ?
C42 C43 1.383(4) . ?
C43 H43 0.9500 . ?
C43 C44 1.388(4) . ?
C44 H44 0.9500 . ?
C44 C45 1.353(4) . ?
C45 H45 0.9500 . ?
C45 C46 1.394(4) . ?
C46 H46 0.9500 . ?
C47 C48 1.374(4) . ?
C47 C52 1.387(4) . ?
C48 H48 0.9500 . ?
C48 C49 1.395(4) . ?
C49 H49 0.9500 . ?
C49 C50 1.365(6) . ?
C50 H50 0.9500 . ?
C50 C51 1.367(6) . ?
C51 H51 0.9500 . ?
C51 C52 1.386(4) . ?
C52 H52 0.9500 . ?
C53 C54 1.383(5) . ?
C53 C58 1.387(4) . ?
C53 C59 1.510(5) . ?
C54 H54 0.9500 . ?
C54 C55 1.383(5) . ?
C55 C56 1.387(4) . ?
C55 C60 1.506(6) . ?
C56 H56 0.9500 . ?
C56 C57 1.387(5) . ?
C57 C58 1.390(5) . ?
C57 C61 1.510(4) . ?
C58 H58 0.9500 . ?
C59 H59A 0.9800 . ?
C59 H59B 0.9800 . ?
C59 H59C 0.9800 . ?
C60 H60A 0.9800 . ?
C60 H60B 0.9800 . ?
C60 H60C 0.9800 . ?
C61 H61A 0.9800 . ?
C61 H61B 0.9800 . ?
C61 H61C 0.9800 . ?
B1 F1 1.388(3) . ?
B1 F2 1.401(3) . ?
B1 F3 1.394(3) . ?
B1 F4 1.369(4) . ?

loop_
_geom_torsion_atom_site_label_1
_geom_torsion_atom_site_label_2
_geom_torsion_atom_site_label_3
_geom_torsion_atom_site_label_4
_geom_torsion
_geom_torsion_site_symmetry_1
_geom_torsion_site_symmetry_2
_geom_torsion_site_symmetry_3
_geom_torsion_site_symmetry_4
_geom_torsion_publ_flag
Pd1 N1 C1 C2 -175.92(18) . . . . ?
Pd1 N1 C5 C4 175.66(16) . . . . ?
Pd1 N2 C27 C28 -177.16(18) . . . . ?
Pd1 N2 C31 C30 178.00(16) . . . . ?
N1 C1 C2 C3 -0.7(4) . . . . ?
C1 N1 C5 C4 -0.1(3) . . . . ?
C1 C2 C3 C4 1.9(4) . . . . ?
C2 C3 C4 C5 -2.1(3) . . . . ?
C2 C3 C4 C6 174.8(2) . . . . ?
C3 C4 C5 N1 1.3(3) . . . . ?
C5 N1 C1 C2 -0.2(3) . . . . ?
C6 C4 C5 N1 -175.7(2) . . . . ?
C7 C8 C9 C10 142.4(2) . . . . ?
C7 C8 C9 C14 -39.4(3) . . . . ?
C7 C8 C15 C16 -37.9(3) . . . . ?
C7 C8 C15 C20 146.4(2) . . . . ?
C7 C8 C21 C22 -52.6(3) . . . . ?
C7 C8 C21 C26 128.1(3) . . . . ?
C8 C9 C10 C11 179.06(19) . . . . ?
C8 C9 C14 C13 -178.5(2) . . . . ?
C8 C15 C16 C17 -173.9(2) . . . . ?
C8 C15 C20 C19 173.9(2) . . . . ?
C8 C21 C22 C23 -179.4(3) . . . . ?
C8 C21 C26 C25 178.9(3) . . . . ?
C9 C8 C15 C16 81.3(2) . . . . ?
C9 C8 C15 C20 -94.4(2) . . . . ?
C9 C8 C21 C22 -169.9(2) . . . . ?
C9 C8 C21 C26 10.8(3) . . . . ?
C9 C10 C11 C12 -0.8(3) . . . . ?
C10 C9 C14 C13 -0.3(4) . . . . ?
C10 C11 C12 C13 0.1(4) . . . . ?
C11 C12 C13 C14 0.5(4) . . . . ?
C12 C13 C14 C9 -0.4(4) . . . . ?
C14 C9 C10 C11 0.9(3) . . . . ?
C15 C8 C9 C10 22.1(3) . . . . ?
C15 C8 C9 C14 -159.7(2) . . . . ?
C15 C8 C21 C22 66.7(3) . . . . ?
C15 C8 C21 C26 -112.6(3) . . . . ?
C15 C16 C17 C18 -0.6(4) . . . . ?
C16 C15 C20 C19 -1.9(3) . . . . ?
C16 C17 C18 C19 -1.0(4) . . . . ?
C17 C18 C19 C20 1.1(4) . . . . ?
C18 C19 C20 C15 0.4(4) . . . . ?
C20 C15 C16 C17 2.0(4) . . . . ?
C21 C8 C9 C10 -101.7(3) . . . . ?
C21 C8 C9 C14 76.4(3) . . . . ?
C21 C8 C15 C16 -154.6(2) . . . . ?
C21 C8 C15 C20 29.7(3) . . . . ?
C21 C22 C23 C24 0.4(4) . . . . ?
C22 C21 C26 C25 -0.4(4) . . . . ?
C22 C23 C24 C25 -0.2(5) . . . . ?
C23 C24 C25 C26 -0.2(5) . . . . ?
C24 C25 C26 C21 0.6(5) . . . . ?
C26 C21 C22 C23 0.0(4) . . . . ?
N2 C27 C28 C29 -0.9(4) . . . . ?
C27 N2 C31 C30 0.2(3) . . . . ?
C27 C28 C29 C30 0.4(4) . . . . ?
C28 C29 C30 C31 0.4(3) . . . . ?
C28 C29 C30 C32 -179.3(2) . . . . ?
C29 C30 C31 N2 -0.7(3) . . . . ?
C31 N2 C27 C28 0.6(3) . . . . ?
C32 C30 C31 N2 179.0(2) . . . . ?
C33 C34 C35 C36 -41.4(3) . . . . ?
C33 C34 C35 C40 139.8(2) . . . . ?
C33 C34 C41 C42 -45.5(3) . . . . ?
C33 C34 C41 C46 139.4(2) . . . . ?
C33 C34 C47 C48 129.1(3) . . . . ?
C33 C34 C47 C52 -53.5(3) . . . . ?
C34 C35 C36 C37 179.9(2) . . . . ?
C34 C35 C40 C39 -179.7(2) . . . . ?
C34 C41 C42 C43 -174.9(3) . . . . ?
C34 C41 C46 C45 175.7(2) . . . . ?
C34 C47 C48 C49 177.3(3) . . . . ?
C34 C47 C52 C51 -177.2(2) . . . . ?
C35 C34 C41 C42 73.4(3) . . . . ?
C35 C34 C41 C46 -101.7(3) . . . . ?
C35 C34 C47 C48 9.6(3) . . . . ?
C35 C34 C47 C52 -173.0(2) . . . . ?
C35 C36 C37 C38 0.4(5) . . . . ?
C36 C35 C40 C39 1.5(4) . . . . ?
C36 C37 C38 C39 0.5(4) . . . . ?
C37 C38 C39 C40 -0.4(4) . . . . ?
C38 C39 C40 C35 -0.6(4) . . . . ?
C40 C35 C36 C37 -1.4(4) . . . . ?
C41 C34 C35 C36 -159.9(2) . . . . ?
C41 C34 C35 C40 21.4(3) . . . . ?
C41 C34 C47 C48 -112.8(3) . . . . ?
C41 C34 C47 C52 64.6(3) . . . . ?
C41 C42 C43 C44 -0.7(5) . . . . ?
C42 C41 C46 C45 0.6(4) . . . . ?
C42 C43 C44 C45 0.0(5) . . . . ?
C43 C44 C45 C46 1.0(5) . . . . ?
C44 C45 C46 C41 -1.3(5) . . . . ?
C46 C41 C42 C43 0.4(4) . . . . ?
C47 C34 C35 C36 77.2(3) . . . . ?
C47 C34 C35 C40 -101.6(2) . . . . ?
C47 C34 C41 C42 -163.0(2) . . . . ?
C47 C34 C41 C46 21.9(3) . . . . ?
C47 C48 C49 C50 0.0(5) . . . . ?
C48 C47 C52 C51 0.3(4) . . . . ?
C48 C49 C50 C51 -0.1(5) . . . . ?
C49 C50 C51 C52 0.3(5) . . . . ?
C50 C51 C52 C47 -0.3(4) . . . . ?
C52 C47 C48 C49 -0.1(4) . . . . ?
C53 C54 C55 C56 -0.3(4) . . . . ?
C53 C54 C55 C60 179.9(3) . . . . ?
C54 C53 C58 C57 -0.2(4) . . . . ?
C54 C55 C56 C57 -0.1(4) . . . . ?
C55 C56 C57 C58 0.3(4) . . . . ?
C55 C56 C57 C61 -179.3(3) . . . . ?
C56 C57 C58 C53 -0.2(4) . . . . ?
C58 C53 C54 C55 0.4(4) . . . . ?
C59 C53 C54 C55 178.5(3) . . . . ?
C59 C53 C58 C57 -178.3(3) . . . . ?
C60 C55 C56 C57 179.8(3) . . . . ?
C61 C57 C58 C53 179.4(3) . . . . ?
